data_7134181
loop_
_publ_author_name
'Watanabe, Kosuke'
'Toya, Teruki'
'Toyota, Yuto'
'Kobayashi, Yoichi'
'Usuba, Junichi'
'Hijikata, Yuh'
'Matsuda, Ryotaro'
'Nishimura, Katsuyuki'
'Sugiyama, Haruki'
'Segawa, Yasutomo'

_publ_section_title
;
 Synthesis of fully fused tetrapyrazinoporphyrazine polymers bearing
 three-dimensional structures controlled by steric repulsion
;
_journal_name_full 'Chemical Communications'
_journal_paper_doi 10.1039/D4CC06293K
_journal_year 2025
_chemical_formula_moiety 'C28 H20 N16 O2 S2 Zn'
_chemical_formula_sum 'C28 H20 N16 O2 S2 Zn'
_chemical_formula_weight 742.09
_space_group_crystal_system monoclinic
_space_group_IT_number 14
_space_group_name_Hall '-P 2yn'
_space_group_name_H-M_alt 'P 1 21/n 1'
_atom_sites_solution_hydrogens geom
_atom_sites_solution_primary dual
_audit_creation_date 2024-11-21
_audit_creation_method
;
Olex2 1.3
(compiled 2020.11.12 svn.r5f609507 for OlexSys, GUI svn.r6408)
;
_audit_update_record
;
2024-11-23 deposited with the CCDC.	2025-01-16 downloaded from the CCDC.
;
_cell_angle_alpha 90
_cell_angle_beta 99.790(6)
_cell_angle_gamma 90
_cell_formula_units_Z 2
_cell_length_a 9.3572(5)
_cell_length_b 13.3654(5)
_cell_length_c 11.4576(7)
_cell_measurement_reflns_used 3860
_cell_measurement_temperature 143
_cell_measurement_theta_max 30.0640
_cell_measurement_theta_min 2.6030
_cell_volume 1412.05(13)
_computing_cell_refinement 'CrysAlisPro 1.171.41.93a (Rigaku OD, 2020)'
_computing_data_collection 'CrysAlisPro 1.171.41.93a (Rigaku OD, 2020)'
_computing_data_reduction 'CrysAlisPro 1.171.41.93a (Rigaku OD, 2020)'
_computing_molecular_graphics 'Olex2 1.3 (Dolomanov et al., 2009)'
_computing_publication_material 'Olex2 1.3 (Dolomanov et al., 2009)'
_computing_structure_refinement 'SHELXL 2018/3 (Sheldrick, 2015)'
_computing_structure_solution 'SHELXT 2018/2 (Sheldrick, 2018)'
_diffrn_ambient_temperature 143
_diffrn_detector 'Hybrid Pixel Array Detector'
_diffrn_detector_area_resol_mean 10.0000
_diffrn_detector_type HyPix
_diffrn_measured_fraction_theta_full 0.999
_diffrn_measured_fraction_theta_max 0.849
_diffrn_measurement_details
;
List of Runs (angles in degrees, time in seconds):

  # Type    Start    End  Width  t~exp~   \w     \q     \k     \f   Frames
#--------------------------------------------------------------------------
  1  \w     15.00  89.00   0.50    2.00    --   21.12  49.00 157.00  148
  2  \w    -61.00  49.00   0.50    2.00    --   21.12 -49.00  10.00  220
  3  \w    -14.00  34.00   0.50    2.00    --  -19.87 -99.00-120.00   96
  4  \w    -69.00 -44.00   0.50    2.00    --  -19.87 179.00-180.00   50
  5  \w   -113.00 -88.00   0.50    2.00    --  -19.87 179.00-180.00   50
  6  \w     84.00 109.00   0.50    2.00    --   21.12-179.00 -30.00   50
;
_diffrn_measurement_device 'four-circle diffractometer'
_diffrn_measurement_device_type 'ROD, Synergy Custom system, HyPix'
_diffrn_measurement_method '\w scans'
_diffrn_orient_matrix_type 'CrysAlisPro convention (1999,Acta A55,543-557)'
_diffrn_orient_matrix_UB_11 0.0625606000
_diffrn_orient_matrix_UB_12 -0.0029918000
_diffrn_orient_matrix_UB_13 0.0445503000
_diffrn_orient_matrix_UB_21 0.0332730000
_diffrn_orient_matrix_UB_22 -0.0321732000
_diffrn_orient_matrix_UB_23 -0.0366859000
_diffrn_orient_matrix_UB_31 0.0299052000
_diffrn_orient_matrix_UB_32 0.0420831000
_diffrn_orient_matrix_UB_33 -0.0248834000
_diffrn_radiation_monochromator mirror
_diffrn_radiation_probe x-ray
_diffrn_radiation_type 'Mo K\a'
_diffrn_radiation_wavelength 0.71073
_diffrn_reflns_av_R_equivalents 0.0408
_diffrn_reflns_av_unetI/netI 0.0654
_diffrn_reflns_Laue_measured_fraction_full 0.999
_diffrn_reflns_Laue_measured_fraction_max 0.849
_diffrn_reflns_limit_h_max 12
_diffrn_reflns_limit_h_min -10
_diffrn_reflns_limit_k_max 18
_diffrn_reflns_limit_k_min -18
_diffrn_reflns_limit_l_max 14
_diffrn_reflns_limit_l_min -13
_diffrn_reflns_number 8653
_diffrn_reflns_point_group_measured_fraction_full 0.999
_diffrn_reflns_point_group_measured_fraction_max 0.849
_diffrn_reflns_theta_full 25.000
_diffrn_reflns_theta_max 30.405
_diffrn_reflns_theta_min 2.604
_diffrn_source 'Rotating-anode X-ray tube'
_diffrn_source_type 'Rigaku (Mo) X-ray Source'
_exptl_absorpt_coefficient_mu 1.082
_exptl_absorpt_correction_T_max 1.00000
_exptl_absorpt_correction_T_min 0.69058
_exptl_absorpt_correction_type multi-scan
_exptl_absorpt_process_details
;
CrysAlisPro 1.171.41.93a (Rigaku Oxford Diffraction, 2020)
Empirical absorption correction using spherical harmonics,
implemented in SCALE3 ABSPACK scaling algorithm.
;
_exptl_crystal_colour black
_exptl_crystal_colour_primary black
_exptl_crystal_density_diffrn 1.745
_exptl_crystal_description plate
_exptl_crystal_F_000 756
_exptl_crystal_size_max 0.1
_exptl_crystal_size_mid 0.1
_exptl_crystal_size_min 0.05
_refine_diff_density_max 2.259
_refine_diff_density_min -0.767
_refine_diff_density_rms 0.111
_refine_ls_extinction_method none
_refine_ls_goodness_of_fit_ref 1.074
_refine_ls_hydrogen_treatment constr
_refine_ls_matrix_type full
_refine_ls_number_parameters 225
_refine_ls_number_reflns 3630
_refine_ls_number_restraints 0
_refine_ls_restrained_S_all 1.074
_refine_ls_R_factor_all 0.0859
_refine_ls_R_factor_gt 0.0571
_refine_ls_shift/su_max 0.000
_refine_ls_shift/su_mean 0.000
_refine_ls_structure_factor_coef Fsqd
_refine_ls_weighting_details 'w=1/[\s^2^(Fo^2^)+(0.0796P)^2^+1.0838P] where P=(Fo^2^+2Fc^2^)/3'
_refine_ls_weighting_scheme calc
_refine_ls_wR_factor_gt 0.1460
_refine_ls_wR_factor_ref 0.1634
_reflns_Friedel_coverage 0.000
_reflns_number_gt 2556
_reflns_number_total 3630
_reflns_threshold_expression 'I > 2\s(I)'
_cod_data_source_file d4cc06293k3.cif
_cod_data_source_block 5
_cod_database_code 7134181
_shelx_shelxl_version_number 2018/3
_chemical_oxdiff_formula 'C N H Zn'
_shelx_space_group_comment
;
The symmetry employed for this shelxl refinement is uniquely defined
by the following loop, which should always be used as a source of
symmetry information in preference to the above space-group names.
They are only intended as comments.
;
_shelx_estimated_absorpt_t_max 0.948
_shelx_estimated_absorpt_t_min 0.900
_reflns_odcompleteness_completeness 99.79
_reflns_odcompleteness_iscentric 1
_reflns_odcompleteness_theta 27.42
_olex2_refinement_description
;
1. Fixed Uiso
 At 1.2 times of:
  All C(H) groups
 At 1.5 times of:
  All C(H,H,H) groups
2.a Aromatic/amide H refined with riding coordinates:
 C6(H6), C14(H14), C15(H15), C5(H5)
2.b Idealised Me refined as rotating group:
 C25(H25A,H25B,H25C), C24(H24A,H24B,H24C)
;
_olex2_submission_special_instructions 'No special instructions were received'
_oxdiff_exptl_absorpt_empirical_details
;
Empirical correction (ABSPACK) includes:
- Absorption correction using spherical harmonics
- Frame scaling
;
_oxdiff_exptl_absorpt_empirical_full_max 1.481
_oxdiff_exptl_absorpt_empirical_full_min 0.746

loop_
_space_group_symop_operation_xyz
'x, y, z'
'-x+1/2, y+1/2, -z+1/2'
'-x, -y, -z'
'x-1/2, -y-1/2, z-1/2'

loop_
_atom_site_label
_atom_site_type_symbol
_atom_site_fract_x
_atom_site_fract_y
_atom_site_fract_z
_atom_site_U_iso_or_equiv
_atom_site_adp_type
_atom_site_occupancy
_atom_site_site_symmetry_order
_atom_site_calc_flag
_atom_site_refinement_flags_posn
_atom_site_refinement_flags_adp
_atom_site_refinement_flags_occupancy
_atom_site_disorder_assembly
_atom_site_disorder_group
Zn20 Zn 0.500000 0.500000 0.500000 0.0257(2) Uani 1 2 d S . P A .
S22 S 0.77241(11) 0.48454(7) 0.70928(9) 0.0267(2) Uani 1 1 d . . . A 1
O21 O 0.6157(3) 0.51701(18) 0.6983(2) 0.0287(6) Uani 1 1 d . . . . .
N19 N 0.6502(3) 0.58934(18) 0.4479(2) 0.0176(6) Uani 1 1 d . . . . .
N1 N 0.1836(3) 0.53601(19) 0.6037(2) 0.0185(6) Uani 1 1 d . . . . .
N006 N 0.3812(3) 0.61904(18) 0.5316(2) 0.0171(6) Uani 1 1 d . . . . .
N16 N 0.9744(3) 0.65310(19) 0.3367(3) 0.0201(6) Uani 1 1 d . . . . .
N10 N 0.5400(3) 0.74889(18) 0.4782(3) 0.0184(6) Uani 1 1 d . . . . .
N7 N 0.3087(3) 0.88056(19) 0.5550(3) 0.0210(6) Uani 1 1 d . . . . .
N4 N 0.0937(3) 0.75534(19) 0.6326(3) 0.0204(6) Uani 1 1 d . . . . .
N13 N 0.8129(3) 0.82480(19) 0.3916(3) 0.0198(6) Uani 1 1 d . . . . .
C18 C 0.7721(4) 0.5580(2) 0.4088(3) 0.0168(7) Uani 1 1 d . . . . .
C17 C 0.8525(4) 0.6471(2) 0.3812(3) 0.0181(7) Uani 1 1 d . . . . .
C2 C 0.2555(4) 0.6160(2) 0.5761(3) 0.0170(7) Uani 1 1 d . . . . .
C9 C 0.4221(4) 0.7154(2) 0.5164(3) 0.0153(6) Uani 1 1 d . . . . .
C11 C 0.6433(4) 0.6918(2) 0.4481(3) 0.0177(7) Uani 1 1 d . . . . .
C12 C 0.7726(4) 0.7304(2) 0.4069(3) 0.0171(7) Uani 1 1 d . . . . .
C3 C 0.2080(4) 0.7199(2) 0.5903(3) 0.0176(7) Uani 1 1 d . . . . .
C8 C 0.3126(4) 0.7809(2) 0.5532(3) 0.0174(7) Uani 1 1 d . . . . .
C6 C 0.1940(4) 0.9162(2) 0.5973(3) 0.0219(7) Uani 1 1 d . . . . .
H6 H 0.182881 0.986711 0.601523 0.026 Uiso 1 1 calc R U . . .
C14 C 0.9364(4) 0.8311(2) 0.3478(3) 0.0212(7) Uani 1 1 d . . . . .
H14 H 0.972937 0.895557 0.334159 0.025 Uiso 1 1 calc R U . . .
C15 C 1.0147(4) 0.7468(2) 0.3209(3) 0.0213(7) Uani 1 1 d . . . . .
H15 H 1.101202 0.757452 0.289722 0.026 Uiso 1 1 calc R U . . .
C5 C 0.0888(4) 0.8550(2) 0.6358(3) 0.0234(8) Uani 1 1 d . . . . .
H5 H 0.010937 0.886026 0.665376 0.028 Uiso 1 1 calc R U . . .
C25 C 0.8822(5) 0.5907(3) 0.7477(4) 0.0403(11) Uani 1 1 d . . . . .
H25A H 0.866544 0.638902 0.682363 0.060 Uiso 1 1 calc R U . A 1
H25B H 0.984383 0.570525 0.763171 0.060 Uiso 1 1 calc R U . A 1
H25C H 0.856727 0.621580 0.818978 0.060 Uiso 1 1 calc R U . A 1
C24 C 0.8123(5) 0.4215(3) 0.8492(4) 0.0359(10) Uani 1 1 d . . . . .
H24A H 0.766805 0.457429 0.907826 0.054 Uiso 1 1 calc R U . A 1
H24B H 0.917568 0.419514 0.875551 0.054 Uiso 1 1 calc R U . A 1
H24C H 0.774420 0.353030 0.840763 0.054 Uiso 1 1 calc R U . A 1

loop_
_atom_site_aniso_label
_atom_site_aniso_U_11
_atom_site_aniso_U_22
_atom_site_aniso_U_33
_atom_site_aniso_U_23
_atom_site_aniso_U_13
_atom_site_aniso_U_12
Zn20 0.0221(4) 0.0100(3) 0.0507(4) 0.0021(2) 0.0226(3) 0.0020(2)
S22 0.0230(5) 0.0289(5) 0.0300(5) -0.0017(3) 0.0097(4) 0.0037(3)
O21 0.0230(15) 0.0311(13) 0.0339(15) -0.0013(10) 0.0101(12) 0.0058(10)
N19 0.0161(15) 0.0120(12) 0.0264(16) 0.0008(10) 0.0087(13) 0.0004(10)
N1 0.0198(16) 0.0124(11) 0.0253(15) -0.0013(10) 0.0095(13) 0.0002(11)
N006 0.0172(15) 0.0106(11) 0.0252(15) -0.0009(10) 0.0085(12) 0.0001(10)
N16 0.0177(15) 0.0164(12) 0.0286(16) -0.0022(10) 0.0106(13) -0.0012(11)
N10 0.0179(15) 0.0127(12) 0.0261(16) 0.0013(10) 0.0078(13) 0.0001(10)
N7 0.0211(16) 0.0140(12) 0.0296(16) -0.0014(10) 0.0085(13) 0.0029(11)
N4 0.0195(16) 0.0169(13) 0.0270(16) 0.0001(11) 0.0102(13) 0.0025(11)
N13 0.0205(16) 0.0135(12) 0.0268(16) 0.0001(10) 0.0078(13) -0.0028(11)
C18 0.0174(17) 0.0133(14) 0.0208(17) -0.0008(11) 0.0065(14) 0.0017(11)
C17 0.0167(17) 0.0154(14) 0.0242(18) 0.0004(11) 0.0086(14) -0.0020(12)
C2 0.0154(17) 0.0139(14) 0.0231(18) -0.0019(11) 0.0074(14) 0.0018(12)
C9 0.0151(17) 0.0109(13) 0.0206(16) -0.0008(11) 0.0051(13) 0.0003(11)
C11 0.0209(19) 0.0113(13) 0.0228(17) -0.0017(11) 0.0086(15) -0.0008(12)
C12 0.0180(18) 0.0121(13) 0.0221(17) -0.0007(11) 0.0058(14) -0.0012(12)
C3 0.0164(17) 0.0134(14) 0.0239(17) 0.0000(11) 0.0055(14) 0.0032(12)
C8 0.0188(18) 0.0114(13) 0.0225(17) 0.0011(11) 0.0046(14) 0.0032(12)
C6 0.025(2) 0.0144(14) 0.0283(19) 0.0008(12) 0.0091(16) 0.0058(13)
C14 0.0237(19) 0.0156(14) 0.0261(18) -0.0005(12) 0.0090(15) -0.0045(12)
C15 0.0205(19) 0.0218(15) 0.0244(18) -0.0001(12) 0.0119(15) -0.0022(13)
C5 0.026(2) 0.0154(14) 0.0313(19) -0.0021(13) 0.0113(16) 0.0064(13)
C25 0.031(2) 0.036(2) 0.056(3) 0.0001(19) 0.014(2) -0.0103(18)
C24 0.031(2) 0.038(2) 0.040(2) 0.0136(17) 0.0099(19) 0.0156(18)

loop_
_atom_type_symbol
_atom_type_description
_atom_type_scat_dispersion_real
_atom_type_scat_dispersion_imag
_atom_type_scat_source
C C 0.0033 0.0016 'International Tables Vol C Tables 4.2.6.8 and 6.1.1.4'
H H 0.0000 0.0000 'International Tables Vol C Tables 4.2.6.8 and 6.1.1.4'
N N 0.0061 0.0033 'International Tables Vol C Tables 4.2.6.8 and 6.1.1.4'
O O 0.0106 0.0060 'International Tables Vol C Tables 4.2.6.8 and 6.1.1.4'
S S 0.1246 0.1234 'International Tables Vol C Tables 4.2.6.8 and 6.1.1.4'
Zn Zn 0.2839 1.4301 'International Tables Vol C Tables 4.2.6.8 and 6.1.1.4'

loop_
_geom_angle_atom_site_label_1
_geom_angle_atom_site_label_2
_geom_angle_atom_site_label_3
_geom_angle
_geom_angle_site_symmetry_1
_geom_angle_site_symmetry_3
_geom_angle_publ_flag
O21 Zn20 O21 180.0 . 3_666 ?
N19 Zn20 O21 90.05(10) . 3_666 ?
N19 Zn20 O21 90.05(11) 3_666 . ?
N19 Zn20 O21 89.95(11) 3_666 3_666 ?
N19 Zn20 O21 89.95(11) . . ?
N19 Zn20 N19 180.00(11) 3_666 . ?
N006 Zn20 O21 85.83(10) . . ?
N006 Zn20 O21 94.17(10) . 3_666 ?
N006 Zn20 O21 94.17(10) 3_666 . ?
N006 Zn20 O21 85.83(10) 3_666 3_666 ?
N006 Zn20 N19 91.10(10) . . ?
N006 Zn20 N19 88.90(10) 3_666 . ?
N006 Zn20 N19 88.90(10) . 3_666 ?
N006 Zn20 N19 91.10(10) 3_666 3_666 ?
N006 Zn20 N006 180.00(14) 3_666 . ?
O21 S22 C25 107.78(19) . . ?
O21 S22 C24 105.11(18) . . ?
C25 S22 C24 97.5(2) . . ?
S22 O21 Zn20 109.42(14) . . ?
C18 N19 Zn20 125.6(2) . . ?
C18 N19 C11 110.5(3) . . ?
C11 N19 Zn20 123.9(2) . . ?
C2 N1 C18 123.5(3) . 3_666 ?
C2 N006 Zn20 125.78(19) . . ?
C2 N006 C9 110.8(2) . . ?
C9 N006 Zn20 123.3(2) . . ?
C15 N16 C17 113.0(3) . . ?
C11 N10 C9 125.1(3) . . ?
C8 N7 C6 112.8(3) . . ?
C5 N4 C3 113.4(3) . . ?
C12 N13 C14 112.9(3) . . ?
N19 C18 C17 108.0(3) . . ?
N1 C18 N19 128.1(3) 3_666 . ?
N1 C18 C17 123.9(3) 3_666 . ?
N16 C17 C18 129.4(3) . . ?
N16 C17 C12 123.9(3) . . ?
C12 C17 C18 106.7(3) . . ?
N1 C2 N006 128.1(3) . . ?
N1 C2 C3 123.9(3) . . ?
N006 C2 C3 108.0(3) . . ?
N006 C9 C8 107.7(3) . . ?
N10 C9 N006 128.7(3) . . ?
N10 C9 C8 123.6(3) . . ?
N19 C11 C12 108.1(3) . . ?
N10 C11 N19 127.8(3) . . ?
N10 C11 C12 124.1(3) . . ?
N13 C12 C17 123.4(3) . . ?
N13 C12 C11 129.9(3) . . ?
C17 C12 C11 106.7(3) . . ?
N4 C3 C2 130.4(3) . . ?
N4 C3 C8 123.4(3) . . ?
C8 C3 C2 106.1(3) . . ?
N7 C8 C9 128.7(3) . . ?
N7 C8 C3 123.9(3) . . ?
C3 C8 C9 107.5(2) . . ?
N7 C6 H6 118.2 . . ?
N7 C6 C5 123.6(3) . . ?
C5 C6 H6 118.2 . . ?
N13 C14 H14 118.4 . . ?
N13 C14 C15 123.2(3) . . ?
C15 C14 H14 118.4 . . ?
N16 C15 C14 123.7(3) . . ?
N16 C15 H15 118.1 . . ?
C14 C15 H15 118.1 . . ?
N4 C5 C6 122.9(3) . . ?
N4 C5 H5 118.5 . . ?
C6 C5 H5 118.5 . . ?
S22 C25 H25A 109.5 . . ?
S22 C25 H25B 109.5 . . ?
S22 C25 H25C 109.5 . . ?
H25A C25 H25B 109.5 . . ?
H25A C25 H25C 109.5 . . ?
H25B C25 H25C 109.5 . . ?
S22 C24 H24A 109.5 . . ?
S22 C24 H24B 109.5 . . ?
S22 C24 H24C 109.5 . . ?
H24A C24 H24B 109.5 . . ?
H24A C24 H24C 109.5 . . ?
H24B C24 H24C 109.5 . . ?

loop_
_geom_bond_atom_site_label_1
_geom_bond_atom_site_label_2
_geom_bond_distance
_geom_bond_site_symmetry_2
_geom_bond_publ_flag
Zn20 O21 2.355(3) 3_666 ?
Zn20 O21 2.355(3) . ?
Zn20 N19 2.010(3) . ?
Zn20 N19 2.010(3) 3_666 ?
Zn20 N006 2.009(3) 3_666 ?
Zn20 N006 2.009(3) . ?
S22 O21 1.514(3) . ?
S22 C25 1.763(4) . ?
S22 C24 1.794(4) . ?
N19 C18 1.360(4) . ?
N19 C11 1.370(4) . ?
N1 C18 1.339(4) 3_666 ?
N1 C2 1.330(4) . ?
N006 C2 1.360(4) . ?
N006 C9 1.363(4) . ?
N16 C17 1.329(4) . ?
N16 C15 1.329(4) . ?
N10 C9 1.332(4) . ?
N10 C11 1.323(4) . ?
N7 C8 1.333(4) . ?
N7 C6 1.339(4) . ?
N4 C3 1.335(4) . ?
N4 C5 1.333(4) . ?
N13 C12 1.337(4) . ?
N13 C14 1.339(5) . ?
C18 C17 1.472(4) . ?
C17 C12 1.400(4) . ?
C2 C3 1.475(4) . ?
C9 C8 1.463(4) . ?
C11 C12 1.465(5) . ?
C3 C8 1.394(5) . ?
C6 H6 0.9500 . ?
C6 C5 1.407(5) . ?
C14 H14 0.9500 . ?
C14 C15 1.405(5) . ?
C15 H15 0.9500 . ?
C5 H5 0.9500 . ?
C25 H25A 0.9800 . ?
C25 H25B 0.9800 . ?
C25 H25C 0.9800 . ?
C24 H24A 0.9800 . ?
C24 H24B 0.9800 . ?
C24 H24C 0.9800 . ?

loop_
_geom_torsion_atom_site_label_1
_geom_torsion_atom_site_label_2
_geom_torsion_atom_site_label_3
_geom_torsion_atom_site_label_4
_geom_torsion
_geom_torsion_site_symmetry_1
_geom_torsion_site_symmetry_2
_geom_torsion_site_symmetry_3
_geom_torsion_site_symmetry_4
_geom_torsion_publ_flag
Zn20 N19 C18 N1 0.4(5) . . . 3_666 ?
Zn20 N19 C18 C17 -179.4(2) . . . . ?
Zn20 N19 C11 N10 -1.8(5) . . . . ?
Zn20 N19 C11 C12 178.9(2) . . . . ?
Zn20 N006 C2 N1 -2.4(5) . . . . ?
Zn20 N006 C2 C3 177.5(2) . . . . ?
Zn20 N006 C9 N10 1.1(5) . . . . ?
Zn20 N006 C9 C8 -177.4(2) . . . . ?
N19 C18 C17 N16 -177.4(3) . . . . ?
N19 C18 C17 C12 0.5(4) . . . . ?
N19 C11 C12 N13 179.5(3) . . . . ?
N19 C11 C12 C17 1.0(4) . . . . ?
N1 C18 C17 N16 2.8(6) 3_666 . . . ?
N1 C18 C17 C12 -179.4(3) 3_666 . . . ?
N1 C2 C3 N4 1.5(6) . . . . ?
N1 C2 C3 C8 179.3(3) . . . . ?
N006 C2 C3 N4 -178.4(3) . . . . ?
N006 C2 C3 C8 -0.6(4) . . . . ?
N006 C9 C8 N7 179.0(3) . . . . ?
N006 C9 C8 C3 0.2(4) . . . . ?
N16 C17 C12 N13 -1.6(6) . . . . ?
N16 C17 C12 C11 177.1(3) . . . . ?
N10 C9 C8 N7 0.5(6) . . . . ?
N10 C9 C8 C3 -178.4(3) . . . . ?
N10 C11 C12 N13 0.1(6) . . . . ?
N10 C11 C12 C17 -178.4(3) . . . . ?
N7 C6 C5 N4 -0.6(6) . . . . ?
N4 C3 C8 N7 -0.7(6) . . . . ?
N4 C3 C8 C9 178.3(3) . . . . ?
N13 C14 C15 N16 -0.3(6) . . . . ?
C18 N19 C11 N10 178.7(3) . . . . ?
C18 N19 C11 C12 -0.7(4) . . . . ?
C18 N1 C2 N006 0.3(6) 3_666 . . . ?
C18 N1 C2 C3 -179.6(3) 3_666 . . . ?
C18 C17 C12 N13 -179.5(3) . . . . ?
C18 C17 C12 C11 -0.8(4) . . . . ?
C17 N16 C15 C14 -0.3(5) . . . . ?
C2 N006 C9 N10 177.9(3) . . . . ?
C2 N006 C9 C8 -0.5(4) . . . . ?
C2 C3 C8 N7 -178.7(3) . . . . ?
C2 C3 C8 C9 0.2(4) . . . . ?
C9 N006 C2 N1 -179.2(3) . . . . ?
C9 N006 C2 C3 0.7(4) . . . . ?
C9 N10 C11 N19 1.0(6) . . . . ?
C9 N10 C11 C12 -179.7(3) . . . . ?
C11 N19 C18 N1 180.0(3) . . . 3_666 ?
C11 N19 C18 C17 0.1(4) . . . . ?
C11 N10 C9 N006 -0.7(6) . . . . ?
C11 N10 C9 C8 177.6(3) . . . . ?
C12 N13 C14 C15 0.0(5) . . . . ?
C3 N4 C5 C6 0.4(5) . . . . ?
C8 N7 C6 C5 0.1(5) . . . . ?
C6 N7 C8 C9 -178.2(3) . . . . ?
C6 N7 C8 C3 0.5(5) . . . . ?
C14 N13 C12 C17 0.9(5) . . . . ?
C14 N13 C12 C11 -177.5(3) . . . . ?
C15 N16 C17 C18 178.6(3) . . . . ?
C15 N16 C17 C12 1.1(5) . . . . ?
C5 N4 C3 C2 177.7(3) . . . . ?
C5 N4 C3 C8 0.1(5) . . . . ?
C25 S22 O21 Zn20 114.32(19) . . . . ?
C24 S22 O21 Zn20 -142.45(17) . . . . ?
